data_7215797
loop_
_publ_author_name
'Luo, Yang-Hui'
'Wu, Dong-En'
'Song, Wen-Tao'
'Ge, Shu-Wang'
'Sun, Bai-Wang'

_publ_section_title
;
 Positions of amino groups on ammonium salts tunes the conformations of
 crown ethers: crystal structures, Hirshfeld surfaces and spectroscopic
 studies
;
_journal_issue 24
_journal_name_full CrystEngComm
_journal_page_first 5319
_journal_paper_doi 10.1039/c4ce00150h
_journal_volume 16
_journal_year 2014
_chemical_formula_sum 'C17 H30 Cl2 N2 O10'
_chemical_formula_weight 493.33
_chemical_name_systematic
; 
 ? 
;
_space_group_IT_number 14
_symmetry_space_group_name_Hall '-P 2yn'
_symmetry_space_group_name_H-M 'P 1 21/n 1'
_atom_sites_solution_hydrogens geom
_atom_sites_solution_primary direct
_atom_sites_solution_secondary difmap
_audit_creation_method SHELXL-97
_cell_angle_alpha 90.00
_cell_angle_beta 98.09(3)
_cell_angle_gamma 90.00
_cell_formula_units_Z 4
_cell_length_a 12.222(2)
_cell_length_b 14.090(3)
_cell_length_c 13.800(3)
_cell_measurement_temperature 293(2)
_cell_volume 2352.8(8)
_computing_structure_refinement 'SHELXL-97 (Sheldrick, 1997)'
_computing_structure_solution 'SHELXS-97 (Sheldrick, 1990)'
_diffrn_ambient_temperature 293(2)
_diffrn_measured_fraction_theta_full 0.998
_diffrn_measured_fraction_theta_max 0.998
_diffrn_radiation_monochromator graphite
_diffrn_radiation_source 'fine-focus sealed tube'
_diffrn_radiation_type MoK\a
_diffrn_radiation_wavelength 0.71073
_diffrn_reflns_av_R_equivalents 0.0641
_diffrn_reflns_av_sigmaI/netI 0.0509
_diffrn_reflns_limit_h_max 15
_diffrn_reflns_limit_h_min -15
_diffrn_reflns_limit_k_max 18
_diffrn_reflns_limit_k_min -18
_diffrn_reflns_limit_l_max 17
_diffrn_reflns_limit_l_min -17
_diffrn_reflns_number 23953
_diffrn_reflns_theta_full 27.48
_diffrn_reflns_theta_max 27.48
_diffrn_reflns_theta_min 3.25
_exptl_absorpt_coefficient_mu 0.946
_exptl_crystal_density_diffrn 1.662
_exptl_crystal_density_method 'not measured'
_exptl_crystal_F_000 1170
_refine_diff_density_max 2.862
_refine_diff_density_min -1.768
_refine_diff_density_rms 0.191
_refine_ls_extinction_method none
_refine_ls_goodness_of_fit_ref 3.505
_refine_ls_hydrogen_treatment mixed
_refine_ls_matrix_type full
_refine_ls_number_parameters 125
_refine_ls_number_reflns 5377
_refine_ls_number_restraints 0
_refine_ls_restrained_S_all 3.505
_refine_ls_R_factor_all 0.2458
_refine_ls_R_factor_gt 0.2083
_refine_ls_shift/su_max 5.512
_refine_ls_shift/su_mean 0.671
_refine_ls_structure_factor_coef Fsqd
_refine_ls_weighting_details 'calc w=1/[\s^2^(Fo^2^)+(0.1000P)^2^+0.0000P] where P=(Fo^2^+2Fc^2^)/3'
_refine_ls_weighting_scheme calc
_refine_ls_wR_factor_gt 0.5162
_refine_ls_wR_factor_ref 0.5438
_reflns_number_gt 3568
_reflns_number_total 5377
_reflns_threshold_expression >2sigma(I)
_cod_data_source_file c4ce00150h2.cif
_cod_data_source_block lyh
_cod_depositor_comments 'Adding full bibliography for 7215795--7215800.cif.'
_cod_database_code 7215797

loop_
_symmetry_equiv_pos_as_xyz
'x, y, z'
'-x+1/2, y+1/2, -z+1/2'
'-x, -y, -z'
'x-1/2, -y-1/2, z-1/2'

loop_
_atom_site_label
_atom_site_type_symbol
_atom_site_fract_x
_atom_site_fract_y
_atom_site_fract_z
_atom_site_U_iso_or_equiv
_atom_site_adp_type
_atom_site_occupancy
_atom_site_symmetry_multiplicity
_atom_site_calc_flag
Cl1 Cl 0.7184(2) 0.06523(16) 0.58317(18) 0.0593(8) Uiso 1 1 d
O4 O 0.7383(8) -0.0167(6) 0.6429(7) 0.105(3) Uiso 1 1 d
O1 O 0.7606(9) 0.1420(8) 0.6434(8) 0.138(4) Uiso 1 1 d
O3 O 0.6107(12) 0.0913(10) 0.5445(11) 0.189(5) Uiso 1 1 d
O2 O 0.7703(10) 0.0472(8) 0.4993(10) 0.142(4) Uiso 1 1 d
Cl2 Cl 0.5799(2) 0.12094(17) -0.0152(2) 0.0720(9) Uiso 1 1 d
N2 N 0.7793(5) 0.0821(4) 0.1342(4) 0.0355(14) Uiso 1 1 d
O6 O 0.9473(5) 0.0130(4) 0.2895(4) 0.0551(16) Uiso 1 1 d
O9 O 0.8685(6) 0.1118(4) -0.0610(5) 0.0616(17) Uiso 1 1 d
C1 C 0.6741(6) 0.0870(5) 0.1709(5) 0.0328(15) Uiso 1 1 d
O10 O 0.8346(5) 0.2620(4) 0.0645(4) 0.0579(16) Uiso 1 1 d
N1 N 0.4781(6) 0.1124(5) 0.1391(6) 0.0567(19) Uiso 1 1 d
O5 O 0.7934(5) -0.1140(4) 0.1913(5) 0.0602(17) Uiso 1 1 d
O8 O 0.9415(5) 0.2087(4) 0.2561(5) 0.0652(17) Uiso 1 1 d
O7 O 0.7859(6) -0.0621(4) -0.0052(5) 0.0641(17) Uiso 1 1 d
C2 C 0.6661(7) 0.0750(5) 0.2685(6) 0.0452(18) Uiso 1 1 d
C3 C 0.5770(6) 0.1065(5) 0.1089(6) 0.0410(18) Uiso 1 1 d
C4 C 0.5656(8) 0.0784(6) 0.3009(7) 0.053(2) Uiso 1 1 d
C5 C 0.4760(8) 0.0971(7) 0.2342(8) 0.062(2) Uiso 1 1 d
C6 C 0.9916(9) 0.0746(7) 0.3655(8) 0.066(3) Uiso 1 1 d
C7 C 0.8875(9) 0.2740(7) -0.0200(7) 0.067(3) Uiso 1 1 d
C8 C 1.0326(9) 0.1625(7) 0.3170(8) 0.072(3) Uiso 1 1 d
C9 C 0.8235(9) 0.0435(7) -0.1319(9) 0.075(3) Uiso 1 1 d
C10 C 0.8387(9) 0.2016(7) -0.0965(8) 0.069(3) Uiso 1 1 d
C11 C 0.8465(10) -0.0547(8) -0.0877(9) 0.081(3) Uiso 1 1 d
C12 C 0.9741(9) 0.2873(7) 0.2086(8) 0.076(3) Uiso 1 1 d
C13 C 0.7891(10) -0.1633(9) 0.0200(10) 0.089(3) Uiso 1 1 d
C14 C 0.9296(9) -0.0816(7) 0.3245(8) 0.068(3) Uiso 1 1 d
C15 C 0.8945(9) -0.1449(8) 0.2413(8) 0.076(3) Uiso 1 1 d
C16 C 0.8794(9) 0.3270(7) 0.1407(7) 0.067(3) Uiso 1 1 d
C17 C 0.7372(10) -0.1677(8) 0.1101(9) 0.080(3) Uiso 1 1 d

loop_
_atom_type_symbol
_atom_type_description
_atom_type_scat_dispersion_real
_atom_type_scat_dispersion_imag
_atom_type_scat_source
C C 0.0033 0.0016 'International Tables Vol C Tables 4.2.6.8 and 6.1.1.4'
H H 0.0000 0.0000 'International Tables Vol C Tables 4.2.6.8 and 6.1.1.4'
N N 0.0061 0.0033 'International Tables Vol C Tables 4.2.6.8 and 6.1.1.4'
O O 0.0106 0.0060 'International Tables Vol C Tables 4.2.6.8 and 6.1.1.4'
Cl Cl 0.1484 0.1585 'International Tables Vol C Tables 4.2.6.8 and 6.1.1.4'

loop_
_geom_angle_atom_site_label_1
_geom_angle_atom_site_label_2
_geom_angle_atom_site_label_3
_geom_angle
O3 Cl1 O2 104.0(8)
O3 Cl1 O4 120.7(7)
O2 Cl1 O4 105.5(6)
O3 Cl1 O1 105.5(7)
O2 Cl1 O1 116.6(7)
O4 Cl1 O1 105.2(6)
C6 O6 C14 112.3(7)
C10 O9 C9 108.4(8)
C2 C1 C3 117.0(7)
C2 C1 N2 121.8(7)
C3 C1 N2 121.2(6)
C7 O10 C16 110.7(7)
C3 N1 C5 116.2(8)
C15 O5 C17 120.7(8)
C8 O8 C12 112.8(8)
C11 O7 C13 104.9(8)
C4 C2 C1 120.5(8)
N1 C3 C1 123.6(7)
N1 C3 Cl2 116.6(6)
C1 C3 Cl2 119.9(6)
C5 C4 C2 117.6(9)
C4 C5 N1 125.0(10)
O6 C6 C8 106.8(8)
O10 C7 C10 108.0(8)
O8 C8 C6 110.2(8)
O9 C9 C11 107.9(9)
O9 C10 C7 107.9(8)
O7 C11 C9 107.2(9)
C16 C12 O8 110.5(9)
O7 C13 C17 103.9(9)
O6 C14 C15 109.9(9)
O5 C15 C14 109.7(9)
C12 C16 O10 113.7(8)
C13 C17 O5 114.8(10)

loop_
_geom_bond_atom_site_label_1
_geom_bond_atom_site_label_2
_geom_bond_distance
Cl1 O3 1.399(15)
Cl1 O2 1.418(12)
Cl1 O4 1.420(9)
Cl1 O1 1.416(11)
Cl2 C3 1.730(8)
N2 C1 1.448(9)
O6 C6 1.409(12)
O6 C14 1.443(11)
O9 C10 1.387(11)
O9 C9 1.427(12)
C1 C2 1.375(10)
C1 C3 1.390(10)
O10 C7 1.421(11)
O10 C16 1.442(11)
N1 C3 1.335(10)
N1 C5 1.334(13)
O5 C15 1.398(13)
O5 C17 1.442(13)
O8 C8 1.451(12)
O8 C12 1.375(12)
O7 C11 1.447(14)
O7 C13 1.467(14)
C2 C4 1.365(12)
C4 C5 1.353(13)
C6 C8 1.527(14)
C7 C10 1.528(14)
C9 C11 1.522(15)
C12 C16 1.491(15)
C13 C17 1.474(16)
C14 C15 1.470(15)
